data_4031626
loop_
_publ_author_name
'Edwards, D. A.'
'Keily, J. F.'
'Thompsett, D.'
'Molloy, K. C.'
'Mahon, M. F.'

_publ_section_title
;
 New group 2 metal hydrazinecarboxylates: a novel coordination mode for
 hydrazinecarboxylate in a polymeric, ten-co-ordinate barium complex
;
_journal_name_full
;
Journal of the Chemical Society. Dalton Transactions, Inorganic Chemistry 
(1972-)
;
_journal_page_first 3471
_journal_page_last 3474
_journal_volume 1993
_journal_year 1993
_chemical_formula_sum 'C2 H10 Ba N6 O4'
_chemical_name_systematic 'Ba (O2 C N H (N H2))2 (N2 H4)'
_space_group_IT_number 5
_symmetry_space_group_name_Hall 'C 2y'
_symmetry_space_group_name_H-M 'C 1 2 1'
_cell_angle_alpha 90
_cell_angle_beta 97.63
_cell_angle_gamma 90
_cell_formula_units_Z 2
_cell_length_a 13.33
_cell_length_b 6.827
_cell_length_c 4.68
_cell_volume 422.127
_citation_journal_id_ASTM JCDTBI
_cod_data_source_file Edwards_JCDTBI_1993_1268.cif
_cod_data_source_block C2H10Ba1N6O4
_cod_original_cell_volume 422.1274
_cod_original_formula_sum 'C2 H10 Ba1 N6 O4'
_cod_database_code 4031626

loop_
_symmetry_equiv_pos_as_xyz
x,y,z
-x,y,-z
x+1/2,y+1/2,z
-x+1/2,y+1/2,-z

loop_
_atom_site_label
_atom_site_type_symbol
_atom_site_fract_x
_atom_site_fract_y
_atom_site_fract_z
_atom_site_occupancy
_atom_site_U_iso_or_equiv
_atom_site_attached_hydrogens
N2 N-1 0.2495 0.2902 -0.5701 1 0.0 1
N1 N-2 0.5259 0.9559 -0.3511 1 0.0 2
O1 O-2 0.3845 0.4947 -0.5776 1 0.0 0
O2 O-2 0.3799 0.2807 -0.2052 1 0.0 0
N3 N-2 0.2003 0.3406 -0.846 1 0.0 2
Ba1 Ba+2 0.5 0.6 0 1 0.0 0
C1 C+3 0.3394 0.3562 -0.4436 1 0.0 0
